data_4079836
loop_
_publ_author_name
'Xu, Hongwei'
'Williard, Paul G.'
'Bernskoetter, Wesley H.'

_publ_section_title
;
 Intermolecular Methyl Group Exchange and Reversible P--Me Bond Cleavage
 at Cobalt(III) Dimethyl Halide Species
;
_journal_issue 3
_journal_name_full Organometallics
_journal_page_first 798
_journal_paper_doi 10.1021/om3009537
_journal_volume 32
_journal_year 2013
_chemical_formula_sum 'C12 H33 Co F3 O3 P3 S'
_chemical_formula_weight 466.28
_chemical_name_systematic
; 
 ? 
;
_space_group_IT_number 61
_symmetry_space_group_name_Hall '-P 2ac 2ab'
_symmetry_space_group_name_H-M 'P b c a'
_atom_sites_solution_hydrogens geom
_atom_sites_solution_primary direct
_atom_sites_solution_secondary difmap
_audit_creation_method SHELXL-97
_cell_angle_alpha 90.00
_cell_angle_beta 90.00
_cell_angle_gamma 90.00
_cell_formula_units_Z 8
_cell_length_a 13.909(12)
_cell_length_b 14.831(12)
_cell_length_c 21.003(18)
_cell_measurement_temperature 183(2)
_cell_volume 4333(6)
_computing_structure_refinement 'SHELXL-97 (Sheldrick, 2008)'
_computing_structure_solution 'SHELXS-97 (Sheldrick, 2008)'
_diffrn_ambient_temperature 183(2)
_diffrn_measured_fraction_theta_full 0.993
_diffrn_measured_fraction_theta_max 0.993
_diffrn_radiation_monochromator graphite
_diffrn_radiation_source 'fine-focus sealed tube'
_diffrn_radiation_type MoK\a
_diffrn_radiation_wavelength 0.71073
_diffrn_reflns_av_R_equivalents 0.1421
_diffrn_reflns_av_sigmaI/netI 0.0773
_diffrn_reflns_limit_h_max 17
_diffrn_reflns_limit_h_min -17
_diffrn_reflns_limit_k_max 18
_diffrn_reflns_limit_k_min -18
_diffrn_reflns_limit_l_max 26
_diffrn_reflns_limit_l_min -26
_diffrn_reflns_number 41161
_diffrn_reflns_theta_full 26.72
_diffrn_reflns_theta_max 26.72
_diffrn_reflns_theta_min 2.23
_exptl_absorpt_coefficient_mu 1.142
_exptl_absorpt_correction_T_max 0.8038
_exptl_absorpt_correction_T_min 0.7634
_exptl_crystal_density_diffrn 1.430
_exptl_crystal_density_method 'not measured'
_exptl_crystal_F_000 1952
_exptl_crystal_size_max 0.25
_exptl_crystal_size_mid 0.20
_exptl_crystal_size_min 0.20
_refine_diff_density_max 0.990
_refine_diff_density_min -0.464
_refine_diff_density_rms 0.123
_refine_ls_extinction_coef 0.0062(6)
_refine_ls_extinction_expression Fc^*^=kFc[1+0.001xFc^2^\l^3^/sin(2\q)]^-1/4^
_refine_ls_extinction_method SHELXL
_refine_ls_goodness_of_fit_ref 1.017
_refine_ls_hydrogen_treatment mixed
_refine_ls_matrix_type full
_refine_ls_number_parameters 220
_refine_ls_number_reflns 4558
_refine_ls_number_restraints 0
_refine_ls_restrained_S_all 1.017
_refine_ls_R_factor_all 0.0686
_refine_ls_R_factor_gt 0.0473
_refine_ls_shift/su_max 0.002
_refine_ls_shift/su_mean 0.000
_refine_ls_structure_factor_coef Fsqd
_refine_ls_weighting_details 'calc w=1/[\s^2^(Fo^2^)+(0.0659P)^2^+1.2009P] where P=(Fo^2^+2Fc^2^)/3'
_refine_ls_weighting_scheme calc
_refine_ls_wR_factor_gt 0.1182
_refine_ls_wR_factor_ref 0.1349
_reflns_number_gt 3411
_reflns_number_total 4558
_reflns_threshold_expression >2sigma(I)
_cod_data_source_file om3009537_si_001.cif
_cod_data_source_block wb12aug11_0m
_cod_database_code 4079836

loop_
_symmetry_equiv_pos_as_xyz
'x, y, z'
'x+1/2, -y+1/2, -z'
'-x, y+1/2, -z+1/2'
'-x+1/2, -y, z+1/2'
'-x, -y, -z'
'-x-1/2, y-1/2, z'
'x, -y-1/2, z-1/2'
'x-1/2, y, -z-1/2'

loop_
_atom_site_label
_atom_site_type_symbol
_atom_site_fract_x
_atom_site_fract_y
_atom_site_fract_z
_atom_site_U_iso_or_equiv
_atom_site_adp_type
_atom_site_occupancy
_atom_site_symmetry_multiplicity
_atom_site_calc_flag
_atom_site_refinement_flags
Co1 Co 0.05433(3) 0.21748(3) 0.59596(2) 0.02425(16) Uani 1 1 d .
S1 S -0.13747(5) 0.33852(5) 0.65828(4) 0.0299(2) Uani 1 1 d .
P1 P 0.04470(7) 0.12825(6) 0.68168(5) 0.0379(3) Uani 1 1 d .
P2 P 0.15315(6) 0.32364(6) 0.64077(4) 0.0318(2) Uani 1 1 d .
P3 P 0.06674(6) 0.26839(6) 0.49621(4) 0.0316(2) Uani 1 1 d .
F1 F -0.25826(15) 0.47381(15) 0.64839(11) 0.0547(6) Uani 1 1 d .
F2 F -0.11486(16) 0.50288(14) 0.61582(12) 0.0564(6) Uani 1 1 d .
F3 F -0.20977(17) 0.42200(17) 0.55849(10) 0.0574(6) Uani 1 1 d .
O1 O -0.05444(15) 0.31579(15) 0.61884(11) 0.0333(5) Uani 1 1 d .
O2 O -0.11334(17) 0.37206(17) 0.72037(11) 0.0413(6) Uani 1 1 d .
O3 O -0.21647(17) 0.27579(17) 0.65532(12) 0.0447(7) Uani 1 1 d .
C1 C -0.0554(2) 0.1411(2) 0.56093(18) 0.0370(8) Uani 1 1 d .
H1A H -0.0294 0.0852 0.5430 0.056 Uiso 1 1 calc R
H1B H -0.0891 0.1748 0.5276 0.056 Uiso 1 1 calc R
H1C H -0.1003 0.1266 0.5954 0.056 Uiso 1 1 calc R
C2 C 0.1517(3) 0.1131(3) 0.7325(2) 0.0593(12) Uani 1 1 d .
H2A H 0.1585 0.1652 0.7609 0.089 Uiso 1 1 calc R
H2B H 0.2090 0.1079 0.7057 0.089 Uiso 1 1 calc R
H2C H 0.1443 0.0582 0.7580 0.089 Uiso 1 1 calc R
C3 C -0.0484(3) 0.1507(3) 0.7403(2) 0.0672(14) Uani 1 1 d .
H3A H -0.1103 0.1582 0.7187 0.101 Uiso 1 1 calc R
H3B H -0.0326 0.2059 0.7637 0.101 Uiso 1 1 calc R
H3C H -0.0525 0.1000 0.7701 0.101 Uiso 1 1 calc R
C4 C 0.0209(3) 0.0098(3) 0.6627(2) 0.0579(11) Uani 1 1 d .
H4A H 0.0296 -0.0270 0.7010 0.087 Uiso 1 1 calc R
H4B H 0.0655 -0.0104 0.6296 0.087 Uiso 1 1 calc R
H4C H -0.0453 0.0035 0.6474 0.087 Uiso 1 1 calc R
C5 C 0.1607(2) 0.1336(2) 0.57002(18) 0.0382(8) Uani 1 1 d .
H5A H 0.1334 0.0810 0.5483 0.057 Uiso 1 1 calc R
H5B H 0.1959 0.1137 0.6080 0.057 Uiso 1 1 calc R
H5C H 0.2048 0.1650 0.5412 0.057 Uiso 1 1 calc R
C6 C -0.1825(2) 0.4386(2) 0.61793(17) 0.0383(8) Uani 1 1 d .
C7 C 0.2833(2) 0.3081(3) 0.6358(2) 0.0551(11) Uani 1 1 d .
H7A H 0.3155 0.3545 0.6612 0.083 Uiso 1 1 calc R
H7B H 0.3038 0.3132 0.5913 0.083 Uiso 1 1 calc R
H7C H 0.3003 0.2483 0.6521 0.083 Uiso 1 1 calc R
C8 C 0.1356(3) 0.3476(3) 0.72519(18) 0.0481(10) Uani 1 1 d .
H8A H 0.1603 0.2972 0.7506 0.072 Uiso 1 1 calc R
H8B H 0.0668 0.3555 0.7338 0.072 Uiso 1 1 calc R
H8C H 0.1701 0.4028 0.7365 0.072 Uiso 1 1 calc R
C9 C 0.1368(3) 0.4393(3) 0.6115(2) 0.0553(11) Uani 1 1 d .
H9A H 0.1754 0.4807 0.6373 0.083 Uiso 1 1 calc R
H9B H 0.0688 0.4560 0.6146 0.083 Uiso 1 1 calc R
H9C H 0.1576 0.4428 0.5670 0.083 Uiso 1 1 calc R
C10 C -0.0214(3) 0.3525(3) 0.47295(19) 0.0464(9) Uani 1 1 d .
H10A H -0.0114 0.4076 0.4979 0.070 Uiso 1 1 calc R
H10B H -0.0862 0.3292 0.4809 0.070 Uiso 1 1 calc R
H10C H -0.0141 0.3661 0.4276 0.070 Uiso 1 1 calc R
C11 C 0.0507(3) 0.1838(3) 0.43321(19) 0.0509(10) Uani 1 1 d .
H11A H -0.0140 0.1580 0.4361 0.076 Uiso 1 1 calc R
H11B H 0.0986 0.1358 0.4384 0.076 Uiso 1 1 calc R
H11C H 0.0591 0.2124 0.3915 0.076 Uiso 1 1 calc R
C12 C 0.1805(3) 0.3180(3) 0.46901(19) 0.0473(9) Uani 1 1 d .
H12A H 0.1757 0.3328 0.4237 0.071 Uiso 1 1 calc R
H12B H 0.2328 0.2746 0.4755 0.071 Uiso 1 1 calc R
H12C H 0.1938 0.3729 0.4934 0.071 Uiso 1 1 calc R

loop_
_atom_site_aniso_label
_atom_site_aniso_U_11
_atom_site_aniso_U_22
_atom_site_aniso_U_33
_atom_site_aniso_U_23
_atom_site_aniso_U_13
_atom_site_aniso_U_12
Co1 0.0181(2) 0.0248(3) 0.0299(3) -0.00073(17) -0.00051(16) 0.00085(15)
S1 0.0229(4) 0.0337(4) 0.0331(4) -0.0049(3) 0.0020(3) 0.0012(3)
P1 0.0342(5) 0.0351(5) 0.0445(5) 0.0112(4) 0.0011(4) 0.0033(4)
P2 0.0219(4) 0.0359(5) 0.0375(5) -0.0052(4) -0.0030(3) -0.0032(3)
P3 0.0244(4) 0.0405(5) 0.0297(5) -0.0011(4) 0.0022(3) 0.0032(3)
F1 0.0409(12) 0.0614(15) 0.0616(15) -0.0051(11) 0.0058(10) 0.0259(11)
F2 0.0490(14) 0.0386(12) 0.0816(17) 0.0108(12) -0.0014(12) -0.0003(10)
F3 0.0564(14) 0.0753(16) 0.0404(12) -0.0013(11) -0.0115(11) 0.0233(12)
O1 0.0261(12) 0.0342(12) 0.0396(13) -0.0016(11) 0.0075(10) 0.0065(9)
O2 0.0433(15) 0.0496(15) 0.0308(13) -0.0061(11) -0.0012(11) 0.0046(12)
O3 0.0280(13) 0.0487(15) 0.0573(17) -0.0080(12) 0.0069(11) -0.0072(11)
C1 0.0278(17) 0.0366(19) 0.047(2) -0.0063(16) -0.0036(15) -0.0055(14)
C2 0.061(3) 0.060(3) 0.057(3) 0.019(2) -0.016(2) 0.008(2)
C3 0.071(3) 0.075(3) 0.056(3) 0.031(2) 0.027(2) 0.020(2)
C4 0.054(2) 0.034(2) 0.085(3) 0.017(2) -0.002(2) -0.0016(18)
C5 0.0334(18) 0.0353(18) 0.046(2) -0.0031(16) -0.0016(16) 0.0094(15)
C6 0.0278(17) 0.046(2) 0.041(2) -0.0056(16) 0.0001(15) 0.0088(15)
C7 0.0205(18) 0.075(3) 0.070(3) -0.019(2) -0.0029(18) -0.0053(18)
C8 0.041(2) 0.061(3) 0.042(2) -0.0153(19) -0.0007(17) 0.0013(19)
C9 0.064(3) 0.034(2) 0.068(3) -0.0043(19) -0.007(2) -0.0116(19)
C10 0.040(2) 0.058(2) 0.041(2) 0.0098(18) 0.0039(17) 0.0106(18)
C11 0.049(2) 0.066(3) 0.037(2) -0.019(2) -0.0060(18) 0.008(2)
C12 0.040(2) 0.057(2) 0.045(2) 0.0083(19) 0.0125(17) -0.0012(18)

loop_
_atom_type_symbol
_atom_type_description
_atom_type_scat_dispersion_real
_atom_type_scat_dispersion_imag
_atom_type_scat_source
C C 0.0033 0.0016 'International Tables Vol C Tables 4.2.6.8 and 6.1.1.4'
H H 0.0000 0.0000 'International Tables Vol C Tables 4.2.6.8 and 6.1.1.4'
O O 0.0106 0.0060 'International Tables Vol C Tables 4.2.6.8 and 6.1.1.4'
F F 0.0171 0.0103 'International Tables Vol C Tables 4.2.6.8 and 6.1.1.4'
P P 0.1023 0.0942 'International Tables Vol C Tables 4.2.6.8 and 6.1.1.4'
S S 0.1246 0.1234 'International Tables Vol C Tables 4.2.6.8 and 6.1.1.4'
Co Co 0.3494 0.9721 'International Tables Vol C Tables 4.2.6.8 and 6.1.1.4'

loop_
_geom_angle_atom_site_label_1
_geom_angle_atom_site_label_2
_geom_angle_atom_site_label_3
_geom_angle
C5 Co1 C1 96.27(16)
C5 Co1 O1 175.29(13)
C1 Co1 O1 86.04(13)
C5 Co1 P3 84.16(11)
C1 Co1 P3 84.67(12)
O1 Co1 P3 91.99(7)
C5 Co1 P1 84.03(12)
C1 Co1 P1 85.24(12)
O1 Co1 P1 100.28(8)
P3 Co1 P1 163.51(4)
C5 Co1 P2 95.46(12)
C1 Co1 P2 168.26(10)
O1 Co1 P2 82.22(9)
P3 Co1 P2 96.12(5)
P1 Co1 P2 96.41(6)
O2 S1 O3 116.18(15)
O2 S1 O1 114.22(15)
O3 S1 O1 115.43(15)
O2 S1 C6 102.74(16)
O3 S1 C6 104.15(17)
O1 S1 C6 101.31(16)
C3 P1 C4 101.2(2)
C3 P1 C2 101.8(2)
C4 P1 C2 98.9(2)
C3 P1 Co1 118.65(15)
C4 P1 Co1 113.76(16)
C2 P1 Co1 119.29(15)
C8 P2 C7 102.30(19)
C8 P2 C9 97.3(2)
C7 P2 C9 102.8(2)
C8 P2 Co1 116.88(14)
C7 P2 Co1 118.92(15)
C9 P2 Co1 115.48(14)
C10 P3 C12 102.90(19)
C10 P3 C11 101.2(2)
C12 P3 C11 98.9(2)
C10 P3 Co1 115.62(13)
C12 P3 Co1 119.58(14)
C11 P3 Co1 115.80(16)
S1 O1 Co1 146.89(15)
Co1 C1 H1A 109.5
Co1 C1 H1B 109.5
H1A C1 H1B 109.5
Co1 C1 H1C 109.5
H1A C1 H1C 109.5
H1B C1 H1C 109.5
P1 C2 H2A 109.5
P1 C2 H2B 109.5
H2A C2 H2B 109.5
P1 C2 H2C 109.5
H2A C2 H2C 109.5
H2B C2 H2C 109.5
P1 C3 H3A 109.5
P1 C3 H3B 109.5
H3A C3 H3B 109.5
P1 C3 H3C 109.5
H3A C3 H3C 109.5
H3B C3 H3C 109.5
P1 C4 H4A 109.5
P1 C4 H4B 109.5
H4A C4 H4B 109.5
P1 C4 H4C 109.5
H4A C4 H4C 109.5
H4B C4 H4C 109.5
Co1 C5 H5A 109.5
Co1 C5 H5B 109.5
H5A C5 H5B 109.5
Co1 C5 H5C 109.5
H5A C5 H5C 109.5
H5B C5 H5C 109.5
F3 C6 F2 107.6(3)
F3 C6 F1 107.2(3)
F2 C6 F1 106.9(3)
F3 C6 S1 112.6(3)
F2 C6 S1 110.8(2)
F1 C6 S1 111.5(3)
P2 C7 H7A 109.5
P2 C7 H7B 109.5
H7A C7 H7B 109.5
P2 C7 H7C 109.5
H7A C7 H7C 109.5
H7B C7 H7C 109.5
P2 C8 H8A 109.5
P2 C8 H8B 109.5
H8A C8 H8B 109.5
P2 C8 H8C 109.5
H8A C8 H8C 109.5
H8B C8 H8C 109.5
P2 C9 H9A 109.5
P2 C9 H9B 109.5
H9A C9 H9B 109.5
P2 C9 H9C 109.5
H9A C9 H9C 109.5
H9B C9 H9C 109.5
P3 C10 H10A 109.5
P3 C10 H10B 109.5
H10A C10 H10B 109.5
P3 C10 H10C 109.5
H10A C10 H10C 109.5
H10B C10 H10C 109.5
P3 C11 H11A 109.5
P3 C11 H11B 109.5
H11A C11 H11B 109.5
P3 C11 H11C 109.5
H11A C11 H11C 109.5
H11B C11 H11C 109.5
P3 C12 H12A 109.5
P3 C12 H12B 109.5
H12A C12 H12B 109.5
P3 C12 H12C 109.5
H12A C12 H12C 109.5
H12B C12 H12C 109.5

loop_
_geom_bond_atom_site_label_1
_geom_bond_atom_site_label_2
_geom_bond_distance
Co1 C5 2.009(3)
Co1 C1 2.038(3)
Co1 O1 2.155(2)
Co1 P3 2.2337(19)
Co1 P1 2.2385(17)
Co1 P2 2.2922(15)
S1 O2 1.436(3)
S1 O3 1.441(3)
S1 O1 1.461(2)
S1 C6 1.821(4)
P1 C3 1.818(4)
P1 C4 1.831(4)
P1 C2 1.845(4)
P2 C8 1.825(4)
P2 C7 1.827(4)
P2 C9 1.836(4)
P3 C10 1.816(4)
P3 C12 1.836(4)
P3 C11 1.837(4)
F1 C6 1.339(4)
F2 C6 1.339(4)
F3 C6 1.328(4)
C1 H1A 0.9800
C1 H1B 0.9800
C1 H1C 0.9800
C2 H2A 0.9800
C2 H2B 0.9800
C2 H2C 0.9800
C3 H3A 0.9800
C3 H3B 0.9800
C3 H3C 0.9800
C4 H4A 0.9800
C4 H4B 0.9800
C4 H4C 0.9800
C5 H5A 0.9800
C5 H5B 0.9800
C5 H5C 0.9800
C7 H7A 0.9800
C7 H7B 0.9800
C7 H7C 0.9800
C8 H8A 0.9800
C8 H8B 0.9800
C8 H8C 0.9800
C9 H9A 0.9800
C9 H9B 0.9800
C9 H9C 0.9800
C10 H10A 0.9800
C10 H10B 0.9800
C10 H10C 0.9800
C11 H11A 0.9800
C11 H11B 0.9800
C11 H11C 0.9800
C12 H12A 0.9800
C12 H12B 0.9800
C12 H12C 0.9800
